data_7704951
loop_
_publ_author_name
'Singh, Vivek Kumar'
'Donthireddy, S. N. R.'
'Illam, Praseetha Mathoor'
'Rit, Arnab'

_publ_section_title
;
 Transition metal complexes of a bis(carbene) ligand featuring
 1,2,4-triazolin-5-ylidene donors: structural diversity and catalytic
 applications.
;
_journal_issue 34
_journal_name_full 'Dalton transactions (Cambridge, England : 2003)'
_journal_page_first 11958
_journal_page_last 11970
_journal_paper_doi 10.1039/d0dt02142c
_journal_volume 49
_journal_year 2020
_chemical_formula_moiety 'C28 H32 Ag2 N12, 2(F6 P) [+ solvent]'
_chemical_formula_sum 'C28 H32 Ag2 F12 N12 P2'
_chemical_formula_weight 1042.33
_space_group_crystal_system monoclinic
_space_group_IT_number 14
_space_group_name_Hall '-P 2ybc'
_space_group_name_H-M_alt 'P 1 21/c 1'
_atom_sites_solution_hydrogens geom
_audit_creation_method SHELXL-2018/3
_audit_update_record
;
2020-07-14 deposited with the CCDC.	2020-07-27 downloaded from the CCDC.
;
_cell_angle_alpha 90
_cell_angle_beta 108.632(2)
_cell_angle_gamma 90
_cell_formula_units_Z 2
_cell_length_a 9.5672(4)
_cell_length_b 16.3601(7)
_cell_length_c 14.2120(6)
_cell_measurement_reflns_used 7842
_cell_measurement_temperature 296(2)
_cell_measurement_theta_max 26.26
_cell_measurement_theta_min 2.49
_cell_volume 2107.88(16)
_computing_cell_refinement 'Bruker SAINT'
_computing_data_collection 'Bruker APEX2'
_computing_data_reduction 'Bruker SAINT'
_computing_structure_refinement 'SHELXL-2018/3 (Sheldrick, 2018)'
_computing_structure_solution 'SHELXT 2018/2 (Sheldrick, 2018)'
_diffrn_ambient_temperature 296(2)
_diffrn_measured_fraction_theta_full 0.998
_diffrn_measured_fraction_theta_max 0.998
_diffrn_measurement_device_type 'Bruker APEX-II CCD'
_diffrn_measurement_method '\f and \w scans'
_diffrn_radiation_type MoK\a
_diffrn_radiation_wavelength 0.71073
_diffrn_reflns_av_R_equivalents 0.0208
_diffrn_reflns_av_unetI/netI 0.0211
_diffrn_reflns_Laue_measured_fraction_full 0.998
_diffrn_reflns_Laue_measured_fraction_max 0.998
_diffrn_reflns_limit_h_max 11
_diffrn_reflns_limit_h_min -8
_diffrn_reflns_limit_k_max 19
_diffrn_reflns_limit_k_min -15
_diffrn_reflns_limit_l_max 16
_diffrn_reflns_limit_l_min -16
_diffrn_reflns_number 14208
_diffrn_reflns_point_group_measured_fraction_full 0.998
_diffrn_reflns_point_group_measured_fraction_max 0.998
_diffrn_reflns_theta_full 24.997
_diffrn_reflns_theta_max 24.997
_diffrn_reflns_theta_min 2.246
_diffrn_source 'sealed tube'
_exptl_absorpt_coefficient_mu 1.094
_exptl_absorpt_correction_T_max 0.844
_exptl_absorpt_correction_T_min 0.771
_exptl_absorpt_correction_type multi-scan
_exptl_absorpt_process_details 'SADABS V2014/5(Bruker AXS.Inc)'
_exptl_crystal_colour brown
_exptl_crystal_density_diffrn 1.642
_exptl_crystal_description Rectangular
_exptl_crystal_F_000 1032
_exptl_crystal_size_max 0.250
_exptl_crystal_size_mid 0.220
_exptl_crystal_size_min 0.160
_refine_diff_density_max 0.369
_refine_diff_density_min -0.341
_refine_diff_density_rms 0.058
_refine_ls_extinction_method none
_refine_ls_goodness_of_fit_ref 1.038
_refine_ls_hydrogen_treatment constr
_refine_ls_matrix_type full
_refine_ls_number_parameters 272
_refine_ls_number_reflns 3712
_refine_ls_number_restraints 40
_refine_ls_restrained_S_all 1.041
_refine_ls_R_factor_all 0.0367
_refine_ls_R_factor_gt 0.0283
_refine_ls_shift/su_max 0.002
_refine_ls_shift/su_mean 0.000
_refine_ls_structure_factor_coef Fsqd
_refine_ls_weighting_details 'w=1/[\s^2^(Fo^2^)+(0.0407P)^2^+1.1798P] where P=(Fo^2^+2Fc^2^)/3'
_refine_ls_weighting_scheme calc
_refine_ls_wR_factor_gt 0.0725
_refine_ls_wR_factor_ref 0.0781
_reflns_Friedel_coverage 0.000
_reflns_number_gt 3091
_reflns_number_total 3712
_reflns_threshold_expression 'I > 2\s(I)'
_cod_data_source_file d0dt02142c2.cif
_cod_data_source_block shelx_CCDC2
_cod_depositor_comments 'Adding full bibliography for 7704949--7704952.cif.'
_cod_original_sg_symbol_H-M 'P 21/c'
_cod_database_code 7704951
_shelx_shelxl_version_number 2018/3
_shelx_space_group_comment
;
The symmetry employed for this shelxl refinement is uniquely defined
by the following loop, which should always be used as a source of
symmetry information in preference to the above space-group names.
They are only intended as comments.
;
_shelx_estimated_absorpt_t_min 0.771
_shelx_estimated_absorpt_t_max 0.844

loop_
_space_group_symop_operation_xyz
'x, y, z'
'-x, y+1/2, -z+1/2'
'-x, -y, -z'
'x, -y-1/2, z-1/2'

loop_
_atom_site_label
_atom_site_type_symbol
_atom_site_fract_x
_atom_site_fract_y
_atom_site_fract_z
_atom_site_U_iso_or_equiv
_atom_site_adp_type
_atom_site_occupancy
_atom_site_site_symmetry_order
_atom_site_calc_flag
_atom_site_refinement_flags_posn
_atom_site_refinement_flags_adp
_atom_site_refinement_flags_occupancy
_atom_site_disorder_assembly
_atom_site_disorder_group
Ag1 Ag 0.31910(2) 0.62669(2) 0.28821(2) 0.04901(10) Uani 1 1 d . . . . .
C1 C 0.5003(3) 0.60455(17) 0.2402(2) 0.0422(6) Uani 1 1 d . . . . .
C2 C 0.6500(4) 0.5884(3) 0.1541(2) 0.0659(9) Uani 1 1 d . . . . .
H2 H 0.683870 0.588497 0.099580 0.079 Uiso 1 1 calc R U . . .
C3 C 0.6780(3) 0.55897(17) 0.39917(19) 0.0391(6) Uani 1 1 d . . . . .
C4 C 0.6459(4) 0.61509(17) 0.4616(2) 0.0483(7) Uani 1 1 d . . . . .
H4 H 0.596229 0.663172 0.436314 0.058 Uiso 1 1 calc R U . . .
C5 C 0.6883(4) 0.5991(2) 0.5621(2) 0.0553(8) Uani 1 1 d . . . . .
H5 H 0.665681 0.636108 0.604777 0.066 Uiso 1 1 calc R U . . .
C6 C 0.7640(3) 0.52868(18) 0.5993(2) 0.0490(7) Uani 1 1 d . . . . .
H6 H 0.794793 0.518668 0.667237 0.059 Uiso 1 1 calc R U . . .
C7 C 0.7943(3) 0.47301(17) 0.5360(2) 0.0396(6) Uani 1 1 d . . . . .
C8 C 0.7517(3) 0.48733(17) 0.43443(19) 0.0401(6) Uani 1 1 d . . . . .
H8 H 0.772401 0.449731 0.391594 0.048 Uiso 1 1 calc R U . . .
C9 C 0.8501(3) 0.35490(19) 0.6498(2) 0.0491(7) Uani 1 1 d . . . . .
C10 C 1.0175(4) 0.3030(2) 0.5923(3) 0.0642(9) Uani 1 1 d . . . . .
H10 H 1.089890 0.267544 0.585746 0.077 Uiso 1 1 calc R U . . .
C11 C 0.9907(19) 0.2405(7) 0.7509(9) 0.078(4) Uani 0.529(12) 1 d D U P A 1
H11A H 1.090816 0.221007 0.763985 0.094 Uiso 0.529(12) 1 calc R U P A 1
H11B H 0.986621 0.271496 0.808203 0.094 Uiso 0.529(12) 1 calc R U P A 1
C12 C 0.8908(13) 0.1721(7) 0.7346(10) 0.139(5) Uani 0.529(12) 1 d D U P A 1
H12A H 0.918042 0.137676 0.792373 0.209 Uiso 0.529(12) 1 calc R U P A 1
H12B H 0.792026 0.191700 0.722395 0.209 Uiso 0.529(12) 1 calc R U P A 1
H12C H 0.895934 0.141350 0.678299 0.209 Uiso 0.529(12) 1 calc R U P A 1
C11' C 0.960(2) 0.2165(7) 0.7196(9) 0.072(4) Uani 0.471(12) 1 d D U P A 2
H11C H 0.863570 0.192030 0.708321 0.086 Uiso 0.471(12) 1 calc R U P A 2
H11D H 1.023423 0.177307 0.701990 0.086 Uiso 0.471(12) 1 calc R U P A 2
C12' C 1.0252(16) 0.2432(7) 0.8252(8) 0.124(5) Uani 0.471(12) 1 d D U P A 2
H12D H 1.036638 0.196727 0.868228 0.186 Uiso 0.471(12) 1 calc R U P A 2
H12E H 1.119833 0.267759 0.834497 0.186 Uiso 0.471(12) 1 calc R U P A 2
H12F H 0.961117 0.282377 0.840783 0.186 Uiso 0.471(12) 1 calc R U P A 2
C13 C 0.3975(4) 0.6425(2) 0.0618(2) 0.0705(10) Uani 1 1 d . . . . .
H13A H 0.418716 0.624500 0.002725 0.085 Uiso 1 1 calc R U . . .
H13B H 0.303918 0.618710 0.060316 0.085 Uiso 1 1 calc R U . . .
C14 C 0.3852(6) 0.7300(3) 0.0603(4) 0.1183(19) Uani 1 1 d . . . . .
H14A H 0.308214 0.746698 0.001616 0.177 Uiso 1 1 calc R U . . .
H14B H 0.362264 0.747943 0.118010 0.177 Uiso 1 1 calc R U . . .
H14C H 0.477017 0.753731 0.060442 0.177 Uiso 1 1 calc R U . . .
F1 F 0.4214(4) 0.43350(14) 0.09911(19) 0.1145(10) Uani 1 1 d . . . . .
F2 F 0.4873(4) 0.39576(18) 0.25980(19) 0.1165(10) Uani 1 1 d . . . . .
F3 F 0.5153(3) 0.30814(18) 0.1455(2) 0.1102(9) Uani 1 1 d . . . . .
F4 F 0.3433(3) 0.28565(15) 0.21608(17) 0.0921(7) Uani 1 1 d . . . . .
F5 F 0.2813(3) 0.32461(17) 0.05750(16) 0.1039(8) Uani 1 1 d . . . . .
F6 F 0.2544(4) 0.4098(2) 0.1743(2) 0.1409(13) Uani 1 1 d . . . . .
N1 N 0.9480(3) 0.29392(17) 0.6610(2) 0.0610(7) Uani 1 1 d D . . . .
N2 N 0.9716(3) 0.36673(16) 0.5364(2) 0.0555(7) Uani 1 1 d . . . . .
N3 N 0.8685(2) 0.39885(15) 0.57543(17) 0.0426(5) Uani 1 1 d . . . . .
N4 N 0.6318(2) 0.57628(15) 0.29475(16) 0.0425(5) Uani 1 1 d . . . . .
N5 N 0.7284(3) 0.5650(2) 0.24164(19) 0.0624(8) Uani 1 1 d . . . . .
N6 N 0.5136(3) 0.61283(16) 0.14993(17) 0.0506(6) Uani 1 1 d . . . . .
P1 P 0.38521(11) 0.36085(5) 0.15944(6) 0.0551(2) Uani 1 1 d . . . . .

loop_
_atom_site_aniso_label
_atom_site_aniso_U_11
_atom_site_aniso_U_22
_atom_site_aniso_U_33
_atom_site_aniso_U_23
_atom_site_aniso_U_13
_atom_site_aniso_U_12
Ag1 0.04801(15) 0.05255(17) 0.05285(16) 0.01110(10) 0.02509(11) 0.00638(10)
C1 0.0484(16) 0.0412(16) 0.0419(15) 0.0049(12) 0.0214(13) -0.0028(13)
C2 0.069(2) 0.097(3) 0.0419(18) 0.0064(18) 0.0313(16) 0.003(2)
C3 0.0423(14) 0.0429(16) 0.0373(14) 0.0035(12) 0.0201(11) -0.0004(12)
C4 0.0620(18) 0.0387(16) 0.0482(17) 0.0037(13) 0.0233(14) 0.0090(14)
C5 0.080(2) 0.0468(18) 0.0447(17) -0.0030(14) 0.0276(16) 0.0110(17)
C6 0.0636(18) 0.0492(18) 0.0354(15) 0.0005(13) 0.0177(13) 0.0008(15)
C7 0.0385(14) 0.0389(15) 0.0429(15) 0.0033(12) 0.0153(11) -0.0004(12)
C8 0.0428(14) 0.0418(16) 0.0416(15) -0.0023(12) 0.0217(12) 0.0010(13)
C9 0.0451(16) 0.0517(18) 0.0542(17) 0.0108(14) 0.0210(14) 0.0050(14)
C10 0.0527(18) 0.068(2) 0.080(2) 0.0166(19) 0.0317(17) 0.0209(17)
C11 0.092(8) 0.062(7) 0.088(9) 0.023(7) 0.040(7) 0.030(7)
C12 0.119(8) 0.116(9) 0.167(10) 0.078(8) 0.024(7) -0.005(7)
C11' 0.101(9) 0.043(7) 0.085(8) 0.020(6) 0.048(7) 0.018(6)
C12' 0.188(12) 0.102(8) 0.080(8) 0.038(7) 0.041(8) 0.055(8)
C13 0.072(2) 0.093(3) 0.0402(18) 0.0145(18) 0.0098(16) -0.003(2)
C14 0.145(5) 0.095(4) 0.084(3) 0.022(3) -0.006(3) 0.004(3)
F1 0.209(3) 0.0586(14) 0.0949(17) -0.0004(12) 0.0752(19) -0.0353(17)
F2 0.151(3) 0.114(2) 0.0724(16) -0.0220(15) 0.0194(16) -0.0528(19)
F3 0.1049(19) 0.1043(19) 0.141(2) 0.0069(17) 0.0670(17) 0.0197(16)
F4 0.1122(18) 0.0859(16) 0.0800(14) 0.0195(12) 0.0334(13) -0.0236(14)
F5 0.136(2) 0.1009(19) 0.0584(13) -0.0062(13) 0.0081(13) -0.0277(16)
F6 0.155(3) 0.160(3) 0.127(2) 0.013(2) 0.072(2) 0.081(2)
N1 0.0558(15) 0.0601(17) 0.0744(18) 0.0269(14) 0.0313(14) 0.0209(14)
N2 0.0481(14) 0.0621(18) 0.0646(16) 0.0082(14) 0.0295(13) 0.0118(13)
N3 0.0391(12) 0.0456(13) 0.0460(13) 0.0028(11) 0.0177(10) 0.0048(11)
N4 0.0485(13) 0.0472(14) 0.0387(12) 0.0024(10) 0.0234(10) 0.0029(11)
N5 0.0556(15) 0.094(2) 0.0484(15) 0.0042(15) 0.0311(13) 0.0080(15)
N6 0.0561(15) 0.0628(17) 0.0357(13) 0.0065(11) 0.0186(11) -0.0019(13)
P1 0.0773(6) 0.0454(5) 0.0478(5) -0.0038(4) 0.0276(4) -0.0035(4)

loop_
_atom_type_symbol
_atom_type_description
_atom_type_scat_dispersion_real
_atom_type_scat_dispersion_imag
_atom_type_scat_source
C C 0.0033 0.0016 'International Tables Vol C Tables 4.2.6.8 and 6.1.1.4'
H H 0.0000 0.0000 'International Tables Vol C Tables 4.2.6.8 and 6.1.1.4'
Ag Ag -0.8971 1.1015 'International Tables Vol C Tables 4.2.6.8 and 6.1.1.4'
F F 0.0171 0.0103 'International Tables Vol C Tables 4.2.6.8 and 6.1.1.4'
N N 0.0061 0.0033 'International Tables Vol C Tables 4.2.6.8 and 6.1.1.4'
P P 0.1023 0.0942 'International Tables Vol C Tables 4.2.6.8 and 6.1.1.4'

loop_
_geom_angle_atom_site_label_1
_geom_angle_atom_site_label_2
_geom_angle_atom_site_label_3
_geom_angle
_geom_angle_site_symmetry_1
_geom_angle_site_symmetry_3
_geom_angle_publ_flag
C1 Ag1 C9 174.39(11) . 3_666 ?
N4 C1 N6 103.4(2) . . ?
N4 C1 Ag1 126.79(19) . . ?
N6 C1 Ag1 129.8(2) . . ?
N5 C2 N6 112.7(3) . . ?
N5 C2 H2 123.6 . . ?
N6 C2 H2 123.6 . . ?
C8 C3 C4 121.8(2) . . ?
C8 C3 N4 119.8(2) . . ?
C4 C3 N4 118.4(2) . . ?
C3 C4 C5 119.2(3) . . ?
C3 C4 H4 120.4 . . ?
C5 C4 H4 120.4 . . ?
C6 C5 C4 120.1(3) . . ?
C6 C5 H5 119.9 . . ?
C4 C5 H5 119.9 . . ?
C5 C6 C7 120.0(3) . . ?
C5 C6 H6 120.0 . . ?
C7 C6 H6 120.0 . . ?
C6 C7 C8 121.0(3) . . ?
C6 C7 N3 119.3(2) . . ?
C8 C7 N3 119.7(2) . . ?
C3 C8 C7 117.9(2) . . ?
C3 C8 H8 121.1 . . ?
C7 C8 H8 121.1 . . ?
N3 C9 N1 103.3(3) . . ?
N3 C9 Ag1 124.7(2) . 3_666 ?
N1 C9 Ag1 131.3(2) . 3_666 ?
N2 C10 N1 112.3(3) . . ?
N2 C10 H10 123.8 . . ?
N1 C10 H10 123.8 . . ?
C12 C11 N1 109.3(10) . . ?
C12 C11 H11A 109.8 . . ?
N1 C11 H11A 109.8 . . ?
C12 C11 H11B 109.8 . . ?
N1 C11 H11B 109.8 . . ?
H11A C11 H11B 108.3 . . ?
C11 C12 H12A 109.5 . . ?
C11 C12 H12B 109.5 . . ?
H12A C12 H12B 109.5 . . ?
C11 C12 H12C 109.5 . . ?
H12A C12 H12C 109.5 . . ?
H12B C12 H12C 109.5 . . ?
C12' C11' N1 104.1(9) . . ?
C12' C11' H11C 110.9 . . ?
N1 C11' H11C 110.9 . . ?
C12' C11' H11D 110.9 . . ?
N1 C11' H11D 110.9 . . ?
H11C C11' H11D 109.0 . . ?
C11' C12' H12D 109.5 . . ?
C11' C12' H12E 109.5 . . ?
H12D C12' H12E 109.5 . . ?
C11' C12' H12F 109.5 . . ?
H12D C12' H12F 109.5 . . ?
H12E C12' H12F 109.5 . . ?
C14 C13 N6 112.2(3) . . ?
C14 C13 H13A 109.2 . . ?
N6 C13 H13A 109.2 . . ?
C14 C13 H13B 109.2 . . ?
N6 C13 H13B 109.2 . . ?
H13A C13 H13B 107.9 . . ?
C13 C14 H14A 109.5 . . ?
C13 C14 H14B 109.5 . . ?
H14A C14 H14B 109.5 . . ?
C13 C14 H14C 109.5 . . ?
H14A C14 H14C 109.5 . . ?
H14B C14 H14C 109.5 . . ?
C9 N1 C10 108.5(3) . . ?
C9 N1 C11 121.7(7) . . ?
C10 N1 C11 128.2(8) . . ?
C9 N1 C11' 128.3(9) . . ?
C10 N1 C11' 121.7(8) . . ?
C10 N2 N3 101.9(3) . . ?
C9 N3 N2 113.9(2) . . ?
C9 N3 C7 126.4(2) . . ?
N2 N3 C7 119.7(2) . . ?
C1 N4 N5 113.7(2) . . ?
C1 N4 C3 126.3(2) . . ?
N5 N4 C3 120.0(2) . . ?
C2 N5 N4 101.7(3) . . ?
C1 N6 C2 108.4(2) . . ?
C1 N6 C13 125.1(3) . . ?
C2 N6 C13 126.4(3) . . ?
F6 P1 F2 89.0(2) . . ?
F6 P1 F1 90.71(19) . . ?
F2 P1 F1 92.26(15) . . ?
F6 P1 F3 177.8(2) . . ?
F2 P1 F3 91.51(18) . . ?
F1 P1 F3 91.41(17) . . ?
F6 P1 F5 91.13(19) . . ?
F2 P1 F5 179.58(16) . . ?
F1 P1 F5 88.13(15) . . ?
F3 P1 F5 88.31(17) . . ?
F6 P1 F4 89.16(18) . . ?
F2 P1 F4 90.33(14) . . ?
F1 P1 F4 177.41(15) . . ?
F3 P1 F4 88.70(15) . . ?
F5 P1 F4 89.28(14) . . ?

loop_
_geom_bond_atom_site_label_1
_geom_bond_atom_site_label_2
_geom_bond_distance
_geom_bond_site_symmetry_2
_geom_bond_publ_flag
Ag1 C1 2.087(3) . ?
Ag1 C9 2.097(3) 3_666 ?
C1 N4 1.332(4) . ?
C1 N6 1.337(4) . ?
C2 N5 1.289(4) . ?
C2 N6 1.347(4) . ?
C2 H2 0.9300 . ?
C3 C8 1.377(4) . ?
C3 C4 1.378(4) . ?
C3 N4 1.435(3) . ?
C4 C5 1.379(4) . ?
C4 H4 0.9300 . ?
C5 C6 1.374(4) . ?
C5 H5 0.9300 . ?
C6 C7 1.374(4) . ?
C6 H6 0.9300 . ?
C7 C8 1.388(4) . ?
C7 N3 1.427(4) . ?
C8 H8 0.9300 . ?
C9 N3 1.336(4) . ?
C9 N1 1.343(4) . ?
C10 N2 1.299(4) . ?
C10 N1 1.354(4) . ?
C10 H10 0.9300 . ?
C11 C12 1.441(14) . ?
C11 N1 1.494(10) . ?
C11 H11A 0.9700 . ?
C11 H11B 0.9700 . ?
C12 H12A 0.9600 . ?
C12 H12B 0.9600 . ?
C12 H12C 0.9600 . ?
C11' C12' 1.495(14) . ?
C11' N1 1.500(11) . ?
C11' H11C 0.9700 . ?
C11' H11D 0.9700 . ?
C12' H12D 0.9600 . ?
C12' H12E 0.9600 . ?
C12' H12F 0.9600 . ?
C13 C14 1.436(6) . ?
C13 N6 1.466(4) . ?
C13 H13A 0.9700 . ?
C13 H13B 0.9700 . ?
C14 H14A 0.9600 . ?
C14 H14B 0.9600 . ?
C14 H14C 0.9600 . ?
F1 P1 1.568(2) . ?
F2 P1 1.557(3) . ?
F3 P1 1.578(3) . ?
F4 P1 1.590(2) . ?
F5 P1 1.587(2) . ?
F6 P1 1.556(3) . ?
N2 N3 1.380(3) . ?
N4 N5 1.380(3) . ?

loop_
_geom_torsion_atom_site_label_1
_geom_torsion_atom_site_label_2
_geom_torsion_atom_site_label_3
_geom_torsion_atom_site_label_4
_geom_torsion
_geom_torsion_site_symmetry_1
_geom_torsion_site_symmetry_2
_geom_torsion_site_symmetry_3
_geom_torsion_site_symmetry_4
_geom_torsion_publ_flag
C8 C3 C4 C5 -0.2(5) . . . . ?
N4 C3 C4 C5 179.4(3) . . . . ?
C3 C4 C5 C6 1.2(5) . . . . ?
C4 C5 C6 C7 -1.7(5) . . . . ?
C5 C6 C7 C8 1.2(5) . . . . ?
C5 C6 C7 N3 -177.9(3) . . . . ?
C4 C3 C8 C7 -0.3(4) . . . . ?
N4 C3 C8 C7 -179.9(2) . . . . ?
C6 C7 C8 C3 -0.2(4) . . . . ?
N3 C7 C8 C3 178.9(2) . . . . ?
N3 C9 N1 C10 -1.3(4) . . . . ?
Ag1 C9 N1 C10 169.4(3) 3_666 . . . ?
N3 C9 N1 C11 165.7(7) . . . . ?
Ag1 C9 N1 C11 -23.6(8) 3_666 . . . ?
N3 C9 N1 C11' -167.3(8) . . . . ?
Ag1 C9 N1 C11' 3.4(9) 3_666 . . . ?
N2 C10 N1 C9 0.3(4) . . . . ?
N2 C10 N1 C11 -165.6(7) . . . . ?
N2 C10 N1 C11' 167.4(8) . . . . ?
C12 C11 N1 C9 88.8(12) . . . . ?
C12 C11 N1 C10 -107.0(12) . . . . ?
C12' C11' N1 C9 -75.0(15) . . . . ?
C12' C11' N1 C10 120.6(11) . . . . ?
N1 C10 N2 N3 0.8(4) . . . . ?
N1 C9 N3 N2 2.0(4) . . . . ?
Ag1 C9 N3 N2 -169.6(2) 3_666 . . . ?
N1 C9 N3 C7 -177.5(3) . . . . ?
Ag1 C9 N3 C7 10.9(4) 3_666 . . . ?
C10 N2 N3 C9 -1.8(4) . . . . ?
C10 N2 N3 C7 177.8(3) . . . . ?
C6 C7 N3 C9 37.1(4) . . . . ?
C8 C7 N3 C9 -141.9(3) . . . . ?
C6 C7 N3 N2 -142.3(3) . . . . ?
C8 C7 N3 N2 38.6(4) . . . . ?
N6 C1 N4 N5 -0.9(3) . . . . ?
Ag1 C1 N4 N5 177.8(2) . . . . ?
N6 C1 N4 C3 178.1(3) . . . . ?
Ag1 C1 N4 C3 -3.3(4) . . . . ?
C8 C3 N4 C1 134.7(3) . . . . ?
C4 C3 N4 C1 -44.9(4) . . . . ?
C8 C3 N4 N5 -46.4(4) . . . . ?
C4 C3 N4 N5 134.0(3) . . . . ?
N6 C2 N5 N4 -0.1(4) . . . . ?
C1 N4 N5 C2 0.6(4) . . . . ?
C3 N4 N5 C2 -178.4(3) . . . . ?
N4 C1 N6 C2 0.8(3) . . . . ?
Ag1 C1 N6 C2 -177.8(3) . . . . ?
N4 C1 N6 C13 180.0(3) . . . . ?
Ag1 C1 N6 C13 1.4(5) . . . . ?
N5 C2 N6 C1 -0.5(4) . . . . ?
N5 C2 N6 C13 -179.7(3) . . . . ?
C14 C13 N6 C1 79.7(5) . . . . ?
C14 C13 N6 C2 -101.2(5) . . . . ?
